data_7707559
loop_
_publ_author_name
'Kong, Qing-Rong'
'Wang, Bin'
'Liu, Xiao-Lin'
'Zhao, Hai-Xia'
'Long, La-Sheng'
'Zheng, Lan-Sun'

_publ_section_title
;
 A polar oxyhalogen-vanadate compound
 (C<sub>5</sub>NH<sub>13</sub>Cl)<sub>2</sub>VOCl<sub>4</sub> with optical
 and two-staged dielectric switch behavior.
;
_journal_issue 26
_journal_name_full 'Dalton transactions (Cambridge, England : 2003)'
_journal_page_first 9293
_journal_page_last 9297
_journal_paper_doi 10.1039/d1dt01241j
_journal_volume 50
_journal_year 2021
_chemical_formula_moiety '2(C5 H13 Cl N), 1(Cl4 O V)'
_chemical_formula_sum 'C10 H26 Cl6 N2 O V'
_chemical_formula_weight 453.97
_space_group_crystal_system cubic
_space_group_IT_number 225
_space_group_name_Hall '-F 4 2 3'
_space_group_name_H-M_alt 'F m -3 m'
_atom_sites_solution_hydrogens difmap
_audit_block_doi 10.5517/ccdc.csd.cc26zv79
_audit_creation_date 2020-11-04
_audit_creation_method
;
Olex2 1.2
(compiled 2018.05.29 svn.r3508 for OlexSys, GUI svn.r5506)
;
_audit_update_record
;
2021-05-22 deposited with the CCDC.	2021-06-02 downloaded from the CCDC.
;
_cell_angle_alpha 90
_cell_angle_beta 90
_cell_angle_gamma 90
_cell_formula_units_Z 4
_cell_length_a 12.8565(11)
_cell_length_b 12.8565(11)
_cell_length_c 12.8565(11)
_cell_measurement_reflns_used 71
_cell_measurement_temperature 363.00(10)
_cell_measurement_theta_max 34.1380
_cell_measurement_theta_min 5.9600
_cell_volume 2125.0(3)
_computing_cell_refinement 'CrysAlisPro 1.171.39.46 (Rigaku OD, 2018)'
_computing_data_collection 'CrysAlisPro 1.171.39.46 (Rigaku OD, 2018)'
_computing_data_reduction 'CrysAlisPro 1.171.39.46 (Rigaku OD, 2018)'
_computing_molecular_graphics 'Olex2 (Dolomanov et al., 2009)'
_computing_publication_material 'Olex2 (Dolomanov et al., 2009)'
_computing_structure_refinement 'ShelXL (Sheldrick, 2015)'
_computing_structure_solution 'ShelXT (Sheldrick, 2015)'
_diffrn_ambient_environment air
_diffrn_ambient_temperature 363.00(10)
_diffrn_detector 'CCD plate'
_diffrn_detector_area_resol_mean 10.4741
_diffrn_detector_type Atlas
_diffrn_measured_fraction_theta_full 1.000
_diffrn_measured_fraction_theta_max 1.000
_diffrn_measurement_details
;
List of Runs (angles in degrees, time in seconds):

  # Type    Start    End  Width  t~exp~   \w     \q     \k     \f   Frames
#--------------------------------------------------------------------------
  1  \w    -30.00  58.00   1.00    1.00    --  -31.88  77.00  60.00   88
  2  \w     60.00  92.00   1.00    3.47    --   95.69  77.00 -60.00   32
  3  \w    140.00 166.00   1.00    3.47    --   95.69  77.00 -60.00   26
  4  \w     55.00 146.00   1.00    3.47    --   95.69  77.00 120.00   91
;
_diffrn_measurement_device 'four-circle diffractometer'
_diffrn_measurement_device_type 'SuperNova, Dual, Cu at home/near, Atlas'
_diffrn_measurement_method '\w scans'
_diffrn_orient_matrix_type 'CrysAlisPro convention (1999,Acta A55,543-557)'
_diffrn_orient_matrix_UB_11 0.1032377000
_diffrn_orient_matrix_UB_12 -0.0263751000
_diffrn_orient_matrix_UB_13 0.0548109000
_diffrn_orient_matrix_UB_21 0.0445169000
_diffrn_orient_matrix_UB_22 -0.0409036000
_diffrn_orient_matrix_UB_23 -0.1034205000
_diffrn_orient_matrix_UB_31 0.0415915000
_diffrn_orient_matrix_UB_32 0.1095228000
_diffrn_orient_matrix_UB_33 -0.0253394000
_diffrn_radiation_monochromator mirror
_diffrn_radiation_probe x-ray
_diffrn_radiation_type CuK\a
_diffrn_radiation_wavelength 1.54184
_diffrn_reflns_av_R_equivalents 0.0338
_diffrn_reflns_av_unetI/netI 0.0329
_diffrn_reflns_Laue_measured_fraction_full 1.000
_diffrn_reflns_Laue_measured_fraction_max 1.000
_diffrn_reflns_limit_h_max 11
_diffrn_reflns_limit_h_min -10
_diffrn_reflns_limit_k_max 10
_diffrn_reflns_limit_k_min -13
_diffrn_reflns_limit_l_max 14
_diffrn_reflns_limit_l_min -12
_diffrn_reflns_number 495
_diffrn_reflns_point_group_measured_fraction_full 1.000
_diffrn_reflns_point_group_measured_fraction_max 1.000
_diffrn_reflns_theta_full 62.546
_diffrn_reflns_theta_max 62.546
_diffrn_reflns_theta_min 5.961
_diffrn_source 'micro-focus sealed X-ray tube'
_diffrn_source_type 'SuperNova (Cu) X-ray Source'
_exptl_absorpt_coefficient_mu 10.824
_exptl_absorpt_correction_T_max 1.00000
_exptl_absorpt_correction_T_min 0.03728
_exptl_absorpt_correction_type multi-scan
_exptl_absorpt_process_details
;
CrysAlisPro 1.171.39.46 (Rigaku Oxford Diffraction, 2018)
Empirical absorption correction using spherical harmonics,
 implemented in SCALE3 ABSPACK scaling algorithm.
;
_exptl_crystal_colour 'clear greenish green'
_exptl_crystal_colour_lustre clear
_exptl_crystal_colour_modifier greenish
_exptl_crystal_colour_primary green
_exptl_crystal_density_diffrn 1.419
_exptl_crystal_description block
_exptl_crystal_F_000 932
_exptl_crystal_size_max 0.2
_exptl_crystal_size_mid 0.15
_exptl_crystal_size_min 0.1
_refine_diff_density_max 0.148
_refine_diff_density_min -0.133
_refine_diff_density_rms 0.045
_refine_ls_extinction_method none
_refine_ls_goodness_of_fit_ref 1.183
_refine_ls_hydrogen_treatment constr
_refine_ls_matrix_type full
_refine_ls_number_parameters 100
_refine_ls_number_reflns 121
_refine_ls_number_restraints 93
_refine_ls_restrained_S_all 0.528
_refine_ls_R_factor_all 0.0964
_refine_ls_R_factor_gt 0.0623
_refine_ls_shift/su_max 0.000
_refine_ls_shift/su_mean 0.000
_refine_ls_structure_factor_coef Fsqd
_refine_ls_weighting_details 'w=1/[\s^2^(Fo^2^)+(0.1920P)^2^+26.3574P] where P=(Fo^2^+2Fc^2^)/3'
_refine_ls_weighting_scheme calc
_refine_ls_wR_factor_gt 0.1415
_refine_ls_wR_factor_ref 0.2389
_reflns_Friedel_coverage 0.000
_reflns_number_gt 50
_reflns_number_total 121
_reflns_threshold_expression 'I > 2\s(I)'
_cod_data_source_file d1dt01241j2.cif
_cod_data_source_block exp_7385
_cod_depositor_comments 'Adding full bibliography for 7707559--7707561.cif.'
_cod_original_cell_volume 2125.0(5)
_cod_database_code 7707559
_shelx_shelxl_version_number 2014/7
_shelx_space_group_comment
;
The symmetry employed for this shelxl refinement is uniquely defined
by the following loop, which should always be used as a source of
symmetry information in preference to the above space-group names.
They are only intended as comments.
;
_shelx_estimated_absorpt_t_max 0.411
_shelx_estimated_absorpt_t_min 0.221
_reflns_odcompleteness_completeness 100.00
_reflns_odcompleteness_iscentric 1
_reflns_odcompleteness_theta 61.08
_olex2_refinement_description
;
1. Fixed Uiso
 At 1.2 times of:
  All C(H,H) groups
 At 1.5 times of:
  All C(H,H,H) groups
2. Restrained distances
 C4-N1
 1.515 with sigma of 0.02
 C1-C2
 2.422 with sigma of 0.02
 C1-C4
 2.422 with sigma of 0.02
 C4-C2
 2.422 with sigma of 0.02
 C2-N1
 1.515 with sigma of 0.02
 C1-N1
 1.515 with sigma of 0.02
 N1-C4
 1.515 with sigma of 0.02
 V001-Cl1
 2.35 with sigma of 0.02
 V001-Cl4
 2.35 with sigma of 0.02
 Cl1-Cl4
 3.23 with sigma of 0.02
 C8-C4
 1.515 with sigma of 0.02
 N1-C8
 2.529 with sigma of 0.02
 V001-O1
 1.6 with sigma of 0.02
 Cl1-O1
 3.1 with sigma of 0.02
 Cl4-O1
 3.1 with sigma of 0.02
 Cl0A-C4
 2.671 with sigma of 0.02
 Cl0A-C8
 1.782 with sigma of 0.02
 C3-N1
 1.515 with sigma of 0.02
 C3-C4
 2.422 with sigma of 0.02
 C2-C3
 2.422 with sigma of 0.02
 C1-C3
 2.422 with sigma of 0.02
3. Uiso/Uaniso restraints and constraints
O1 \\sim Cl1 \\sim V001 \\sim Cl4: within 2A with sigma of 0.01 and sigma for
terminal atoms of 0.02
Uanis(Cl1) \\sim Ueq, Uanis(Cl4) \\sim Ueq, Uanis(O1) \\sim Ueq, Uanis(V001)
\\sim Ueq, Uanis(C1) \\sim Ueq, Uanis(C2) \\sim Ueq, Uanis(C3) \\sim Ueq,
Uanis(C4) \\sim Ueq, Uanis(C8) \\sim Ueq, Uanis(N1) \\sim Ueq, Uanis(Cl0A)
\\sim Ueq: with sigma of 0.001 and sigma for terminal atoms of 0.001
4. Others
 Fixed Sof: C1(0.04167) H1A(0.04167) H1B(0.04167) H1C(0.04167) Cl1(0.04167)
 Cl4(0.04167) O1(0.02083) C2(0.04167) H2A(0.04167) H2B(0.04167) H2C(0.04167)
 C3(0.04167) H3A(0.04167) H3B(0.04167) H3C(0.04167) C4(0.04167) H4A(0.04167)
 H4B(0.04167) C8(0.04167) H8A(0.04167) H8B(0.04167) V001(0.02083) N1(0.04167)
 Cl0A(0.04167)
5.a Riding coordinates:
 C1(H1A,H1B,H1C), C2(H2A,H2B,H2C), C3(H3A,H3B,H3C), C4(H4A,H4B), C8(H8A,H8B)
;
_olex2_submission_special_instructions 'No special instructions were received'
_oxdiff_exptl_absorpt_empirical_details
;
Empirical correction (ABSPACK) includes:
- Absorption correction using spherical harmonics
- Frame scaling
- Detector area scaling
;
_oxdiff_exptl_absorpt_empirical_full_max 13.029
_oxdiff_exptl_absorpt_empirical_full_min 0.507

loop_
_space_group_symop_operation_xyz
'x, y, z'
'-x, -y, z'
'-x, y, -z'
'x, -y, -z'
'z, x, y'
'z, -x, -y'
'-z, -x, y'
'-z, x, -y'
'y, z, x'
'-y, z, -x'
'y, -z, -x'
'-y, -z, x'
'y, x, -z'
'-y, -x, -z'
'y, -x, z'
'-y, x, z'
'x, z, -y'
'-x, z, y'
'-x, -z, -y'
'x, -z, y'
'z, y, -x'
'z, -y, x'
'-z, y, x'
'-z, -y, -x'
'x, y+1/2, z+1/2'
'-x, -y+1/2, z+1/2'
'-x, y+1/2, -z+1/2'
'x, -y+1/2, -z+1/2'
'z, x+1/2, y+1/2'
'z, -x+1/2, -y+1/2'
'-z, -x+1/2, y+1/2'
'-z, x+1/2, -y+1/2'
'y, z+1/2, x+1/2'
'-y, z+1/2, -x+1/2'
'y, -z+1/2, -x+1/2'
'-y, -z+1/2, x+1/2'
'y, x+1/2, -z+1/2'
'-y, -x+1/2, -z+1/2'
'y, -x+1/2, z+1/2'
'-y, x+1/2, z+1/2'
'x, z+1/2, -y+1/2'
'-x, z+1/2, y+1/2'
'-x, -z+1/2, -y+1/2'
'x, -z+1/2, y+1/2'
'z, y+1/2, -x+1/2'
'z, -y+1/2, x+1/2'
'-z, y+1/2, x+1/2'
'-z, -y+1/2, -x+1/2'
'x+1/2, y, z+1/2'
'-x+1/2, -y, z+1/2'
'-x+1/2, y, -z+1/2'
'x+1/2, -y, -z+1/2'
'z+1/2, x, y+1/2'
'z+1/2, -x, -y+1/2'
'-z+1/2, -x, y+1/2'
'-z+1/2, x, -y+1/2'
'y+1/2, z, x+1/2'
'-y+1/2, z, -x+1/2'
'y+1/2, -z, -x+1/2'
'-y+1/2, -z, x+1/2'
'y+1/2, x, -z+1/2'
'-y+1/2, -x, -z+1/2'
'y+1/2, -x, z+1/2'
'-y+1/2, x, z+1/2'
'x+1/2, z, -y+1/2'
'-x+1/2, z, y+1/2'
'-x+1/2, -z, -y+1/2'
'x+1/2, -z, y+1/2'
'z+1/2, y, -x+1/2'
'z+1/2, -y, x+1/2'
'-z+1/2, y, x+1/2'
'-z+1/2, -y, -x+1/2'
'x+1/2, y+1/2, z'
'-x+1/2, -y+1/2, z'
'-x+1/2, y+1/2, -z'
'x+1/2, -y+1/2, -z'
'z+1/2, x+1/2, y'
'z+1/2, -x+1/2, -y'
'-z+1/2, -x+1/2, y'
'-z+1/2, x+1/2, -y'
'y+1/2, z+1/2, x'
'-y+1/2, z+1/2, -x'
'y+1/2, -z+1/2, -x'
'-y+1/2, -z+1/2, x'
'y+1/2, x+1/2, -z'
'-y+1/2, -x+1/2, -z'
'y+1/2, -x+1/2, z'
'-y+1/2, x+1/2, z'
'x+1/2, z+1/2, -y'
'-x+1/2, z+1/2, y'
'-x+1/2, -z+1/2, -y'
'x+1/2, -z+1/2, y'
'z+1/2, y+1/2, -x'
'z+1/2, -y+1/2, x'
'-z+1/2, y+1/2, x'
'-z+1/2, -y+1/2, -x'
'-x, -y, -z'
'x, y, -z'
'x, -y, z'
'-x, y, z'
'-z, -x, -y'
'-z, x, y'
'z, x, -y'
'z, -x, y'
'-y, -z, -x'
'y, -z, x'
'-y, z, x'
'y, z, -x'
'-y, -x, z'
'y, x, z'
'-y, x, -z'
'y, -x, -z'
'-x, -z, y'
'x, -z, -y'
'x, z, y'
'-x, z, -y'
'-z, -y, x'
'-z, y, -x'
'z, -y, -x'
'z, y, x'
'-x, -y+1/2, -z+1/2'
'x, y+1/2, -z+1/2'
'x, -y+1/2, z+1/2'
'-x, y+1/2, z+1/2'
'-z, -x+1/2, -y+1/2'
'-z, x+1/2, y+1/2'
'z, x+1/2, -y+1/2'
'z, -x+1/2, y+1/2'
'-y, -z+1/2, -x+1/2'
'y, -z+1/2, x+1/2'
'-y, z+1/2, x+1/2'
'y, z+1/2, -x+1/2'
'-y, -x+1/2, z+1/2'
'y, x+1/2, z+1/2'
'-y, x+1/2, -z+1/2'
'y, -x+1/2, -z+1/2'
'-x, -z+1/2, y+1/2'
'x, -z+1/2, -y+1/2'
'x, z+1/2, y+1/2'
'-x, z+1/2, -y+1/2'
'-z, -y+1/2, x+1/2'
'-z, y+1/2, -x+1/2'
'z, -y+1/2, -x+1/2'
'z, y+1/2, x+1/2'
'-x+1/2, -y, -z+1/2'
'x+1/2, y, -z+1/2'
'x+1/2, -y, z+1/2'
'-x+1/2, y, z+1/2'
'-z+1/2, -x, -y+1/2'
'-z+1/2, x, y+1/2'
'z+1/2, x, -y+1/2'
'z+1/2, -x, y+1/2'
'-y+1/2, -z, -x+1/2'
'y+1/2, -z, x+1/2'
'-y+1/2, z, x+1/2'
'y+1/2, z, -x+1/2'
'-y+1/2, -x, z+1/2'
'y+1/2, x, z+1/2'
'-y+1/2, x, -z+1/2'
'y+1/2, -x, -z+1/2'
'-x+1/2, -z, y+1/2'
'x+1/2, -z, -y+1/2'
'x+1/2, z, y+1/2'
'-x+1/2, z, -y+1/2'
'-z+1/2, -y, x+1/2'
'-z+1/2, y, -x+1/2'
'z+1/2, -y, -x+1/2'
'z+1/2, y, x+1/2'
'-x+1/2, -y+1/2, -z'
'x+1/2, y+1/2, -z'
'x+1/2, -y+1/2, z'
'-x+1/2, y+1/2, z'
'-z+1/2, -x+1/2, -y'
'-z+1/2, x+1/2, y'
'z+1/2, x+1/2, -y'
'z+1/2, -x+1/2, y'
'-y+1/2, -z+1/2, -x'
'y+1/2, -z+1/2, x'
'-y+1/2, z+1/2, x'
'y+1/2, z+1/2, -x'
'-y+1/2, -x+1/2, z'
'y+1/2, x+1/2, z'
'-y+1/2, x+1/2, -z'
'y+1/2, -x+1/2, -z'
'-x+1/2, -z+1/2, y'
'x+1/2, -z+1/2, -y'
'x+1/2, z+1/2, y'
'-x+1/2, z+1/2, -y'
'-z+1/2, -y+1/2, x'
'-z+1/2, y+1/2, -x'
'z+1/2, -y+1/2, -x'
'z+1/2, y+1/2, x'

loop_
_atom_site_label
_atom_site_type_symbol
_atom_site_fract_x
_atom_site_fract_y
_atom_site_fract_z
_atom_site_U_iso_or_equiv
_atom_site_adp_type
_atom_site_occupancy
_atom_site_site_symmetry_order
_atom_site_calc_flag
_atom_site_refinement_flags_posn
_atom_site_refinement_flags_adp
_atom_site_refinement_flags_occupancy
_atom_site_disorder_assembly
_atom_site_disorder_group
C1 C 0.765(12) 0.807(10) 0.865(10) 0.10(5) Uani 0.0417 1 d D U . A 1
H1A H 0.8284 0.7821 0.8952 0.143 Uiso 0.0417 1 d R . . A 1
H1B H 0.7084 0.7961 0.9120 0.143 Uiso 0.0417 1 d R . . A 1
H1C H 0.7716 0.8805 0.8508 0.143 Uiso 0.0417 1 d R . . A 1
Cl1 Cl 0.682(3) 0.48(2) 0.49(5) 0.131(18) Uani 0.0417 1 d D U . B 1
Cl4 Cl 0.49(3) 0.333(5) 0.550(6) 0.17(3) Uani 0.0417 1 d D U . B 1
O1 O 0.52(3) 0.548(6) 0.654(7) 0.09(3) Uani 0.0208 1 d D U . B 1
C2 C 0.69(3) 0.814(17) 0.690(10) 0.17(5) Uani 0.0417 1 d D U . A 1
H2A H 0.6568 0.7702 0.6413 0.253 Uiso 0.0417 1 d R . . A 1
H2B H 0.7411 0.8575 0.6527 0.253 Uiso 0.0417 1 d R . . A 1
H2C H 0.6444 0.8561 0.7269 0.253 Uiso 0.0417 1 d RS T P A 1
C3 C 0.663(16) 0.66(2) 0.799(12) 0.10(5) Uani 0.0417 1 d D U . A 1
H3A H 0.6679 0.6458 0.8713 0.152 Uiso 0.0417 1 d R . . A 1
H3B H 0.6893 0.6050 0.7584 0.152 Uiso 0.0417 1 d R . . A 1
H3C H 0.5911 0.6738 0.7808 0.152 Uiso 0.0417 1 d R . . A 1
C4 C 0.836(9) 0.70(2) 0.73(2) 0.19(6) Uani 0.0417 1 d D U . A 1
H4A H 0.8767 0.6597 0.7814 0.225 Uiso 0.0417 1 d R . . A 1
H4B H 0.8739 0.7567 0.7077 0.225 Uiso 0.0417 1 d R . . A 1
C8 C 0.816(9) 0.62(2) 0.641(16) 0.15(5) Uani 0.0417 1 d D U . A 1
H8A H 0.8088 0.6605 0.5782 0.182 Uiso 0.0417 1 d R . . A 1
H8B H 0.7538 0.5777 0.6497 0.182 Uiso 0.0417 1 d R . . A 1
V001 V 0.508(6) 0.515(4) 0.534(3) 0.09(2) Uani 0.0208 1 d D U . B 1
N1 N 0.738(11) 0.745(10) 0.771(9) 0.15(3) Uani 0.0417 1 d D U . A 1
Cl0A Cl 0.935(10) 0.553(11) 0.615(5) 0.20(3) Uani 0.0417 1 d D U . A 1

loop_
_atom_site_aniso_label
_atom_site_aniso_U_11
_atom_site_aniso_U_22
_atom_site_aniso_U_33
_atom_site_aniso_U_23
_atom_site_aniso_U_13
_atom_site_aniso_U_12
C1 0.10(5) 0.10(5) 0.10(5) 0.000(2) 0.000(2) 0.000(2)
Cl1 0.131(18) 0.131(19) 0.131(19) 0.000(2) 0.000(2) 0.000(2)
Cl4 0.17(3) 0.17(3) 0.17(3) 0.000(2) 0.000(2) 0.000(2)
O1 0.09(3) 0.09(3) 0.09(3) 0.000(2) 0.000(2) 0.000(2)
C2 0.17(5) 0.17(5) 0.17(5) 0.000(2) 0.000(2) 0.000(2)
C3 0.10(5) 0.10(5) 0.10(5) 0.000(2) 0.000(2) 0.000(2)
C4 0.19(6) 0.19(6) 0.19(6) 0.000(2) 0.000(2) 0.000(2)
C8 0.15(5) 0.15(5) 0.15(5) 0.000(2) 0.000(2) 0.000(2)
V001 0.09(2) 0.09(2) 0.09(2) 0.000(2) 0.000(2) 0.000(2)
N1 0.15(3) 0.15(3) 0.15(3) 0.000(2) 0.000(2) 0.000(2)
Cl0A 0.20(3) 0.20(3) 0.21(3) 0.000(2) 0.000(2) 0.000(2)

loop_
_atom_type_symbol
_atom_type_description
_atom_type_scat_dispersion_real
_atom_type_scat_dispersion_imag
_atom_type_scat_source
C C 0.0181 0.0091 'International Tables Vol C Tables 4.2.6.8 and 6.1.1.4'
H H 0.0000 0.0000 'International Tables Vol C Tables 4.2.6.8 and 6.1.1.4'
Cl Cl 0.3639 0.7018 'International Tables Vol C Tables 4.2.6.8 and 6.1.1.4'
N N 0.0311 0.0180 'International Tables Vol C Tables 4.2.6.8 and 6.1.1.4'
O O 0.0492 0.0322 'International Tables Vol C Tables 4.2.6.8 and 6.1.1.4'
V V 0.0687 2.1097 'International Tables Vol C Tables 4.2.6.8 and 6.1.1.4'

loop_
_exptl_crystal_face_index_h
_exptl_crystal_face_index_k
_exptl_crystal_face_index_l
_exptl_crystal_face_perp_dist
-4 4 6 0.2103
1 -8 -1 0.1364
-4 -6 -4 0.1326
7 4 3 0.1198
3 6 -5 0.2853
0 -5 -7 0.2030
-1 7 -5 0.2669
0 -8 -3 0.1209
3 -6 5 0.2021
5 -4 -5 0.2021
-5 4 5 0.2021
-3 -8 -2 0.1336
-6 5 -4 0.1708
-1 -8 -3 0.1221
-2 -7 -3 0.1216
2 -6 5 0.2031
-1 -5 6 0.2095
-7 1 4 0.1435

loop_
_geom_angle_atom_site_label_1
_geom_angle_atom_site_label_2
_geom_angle_atom_site_label_3
_geom_angle
_geom_angle_site_symmetry_1
_geom_angle_site_symmetry_3
_geom_angle_publ_flag
N1 C4 C8 114(5) . . ?
C4 C8 Cl0A 108(4) . . ?
Cl1 V001 Cl4 87(2) . . ?
O1 V001 Cl1 102(3) . . ?
O1 V001 Cl4 101(3) . . ?
C1 N1 C2 110(4) . . ?
C1 N1 C4 109(4) . . ?
C2 N1 C4 109(4) . . ?
C3 N1 C1 110(4) . . ?
C3 N1 C2 110(4) . . ?
C3 N1 C4 109(4) . . ?

loop_
_geom_bond_atom_site_label_1
_geom_bond_atom_site_label_2
_geom_bond_distance
_geom_bond_site_symmetry_2
_geom_bond_publ_flag
C1 N1 1.49(4) . ?
Cl1 V001 2.35(5) . ?
Cl4 V001 2.36(5) . ?
O1 V001 1.61(5) . ?
C2 N1 1.49(4) . ?
C3 N1 1.49(4) . ?
C4 C8 1.51(5) . ?
C4 N1 1.50(3) . ?
C8 Cl0A 1.79(5) . ?

loop_
_exptl_oxdiff_crystal_face_indexfrac_h
_exptl_oxdiff_crystal_face_indexfrac_k
_exptl_oxdiff_crystal_face_indexfrac_l
_exptl_oxdiff_crystal_face_x
_exptl_oxdiff_crystal_face_y
_exptl_oxdiff_crystal_face_z
-3.9760 3.9549 5.9431 -0.1890 -0.9534 0.1172
1.0127 -7.9577 -0.9911 0.2601 0.4731 -0.8043
-3.9553 -5.9398 -3.9827 -0.4700 0.4788 -0.7141
6.9367 3.9489 2.9988 0.7763 -0.1629 0.6450
2.9581 5.9931 -4.9516 -0.1241 0.3986 0.9049
0.0092 -4.9359 -6.9476 -0.2497 0.9208 -0.3642
-1.0134 6.9967 -4.9633 -0.5612 0.1820 0.8499
0.0194 -7.9442 -2.9788 0.0483 0.6339 -0.7938
2.9952 -6.0058 4.9695 0.7400 -0.1350 -0.6591
4.9688 -3.9627 -4.9478 0.3463 0.8950 -0.1020
-4.9688 3.9627 4.9478 -0.3463 -0.8950 0.1020
-2.9567 -7.9436 -1.9954 -0.2051 0.3997 -0.9424
-5.9687 5.0112 -3.9863 -0.9669 -0.0584 0.4016
-0.9729 -7.9421 -2.9818 -0.0544 0.5899 -0.8347
-1.9677 -6.9448 -2.9846 -0.1836 0.5051 -0.7668
2.0030 -6.0037 4.9665 0.6374 -0.1789 -0.7001
-0.9757 -5.0079 5.9501 0.3575 -0.4540 -0.7398
-6.9459 0.9871 3.9488 -0.5267 -0.7580 -0.2808
